data_7132134
loop_
_publ_author_name
'Horvath, Mikayla L.'
'Jumbelic, Caylee E.'
'Burynski, Rosemarie A.'
'Mistrot, M. Brody'
'Pike, Robert D.'
'Smith, Brian J.'
'Arslan, Hasan'

_publ_section_title
;
 Rapid single crystal growth <i>via</i> guest displacement from host-guest
 complexes.
;
_journal_name_full 'Chemical communications (Cambridge, England)'
_journal_paper_doi 10.1039/d3cc03406b
_journal_year 2023
_chemical_formula_moiety 'C36 H36 N2'
_chemical_formula_sum 'C36 H36 N2'
_chemical_formula_weight 496.67
_chemical_name_systematic (1E,1'E)-1,1'-(anthracene-9,10-diyl)bis(N-(4-(tert-butyl)phenyl)methanimine)
_space_group_crystal_system triclinic
_space_group_IT_number 2
_space_group_name_Hall '-P 1'
_space_group_name_H-M_alt 'P -1'
_atom_sites_solution_hydrogens geom
_audit_creation_method SHELXL-2018/3
_audit_update_record
;
2023-06-27 deposited with the CCDC.	2023-08-22 downloaded from the CCDC.
;
_cell_angle_alpha 79.840(4)
_cell_angle_beta 81.504(4)
_cell_angle_gamma 75.748(4)
_cell_formula_units_Z 1
_cell_length_a 6.1032(13)
_cell_length_b 8.943(2)
_cell_length_c 13.218(3)
_cell_measurement_reflns_used 2421
_cell_measurement_temperature 100(2)
_cell_measurement_theta_max 26.08
_cell_measurement_theta_min 2.65
_cell_volume 684.2(3)
_computing_cell_refinement 'SAINTPLUS (Bruker AXS, 2004)'
_computing_data_collection 'APEX3 (Bruker AXS, 2015)'
_computing_data_reduction SAINTPLUS
_computing_molecular_graphics 'SHELXLE (Hubschle, 2011)'
_computing_publication_material 'Mercury 3.7 (CCDC, 2016)'
_computing_structure_refinement 'SHELXL-2014/5 (Sheldrick, 2014)'
_computing_structure_solution 'SHELXS97 (Sheldrick, 1997)'
_diffrn_ambient_temperature 100(2)
_diffrn_measured_fraction_theta_full 0.961
_diffrn_measured_fraction_theta_max 0.955
_diffrn_measurement_device_type 'Bruker SMART APEX II CCD'
_diffrn_measurement_method '\w and \y'
_diffrn_radiation_monochromator graphite
_diffrn_radiation_source 'fine-focus sealed tube'
_diffrn_radiation_type MoK\a
_diffrn_radiation_wavelength 0.71073
_diffrn_reflns_av_R_equivalents 0.0375
_diffrn_reflns_av_unetI/netI 0.0631
_diffrn_reflns_Laue_measured_fraction_full 0.961
_diffrn_reflns_Laue_measured_fraction_max 0.955
_diffrn_reflns_limit_h_max 7
_diffrn_reflns_limit_h_min -7
_diffrn_reflns_limit_k_max 11
_diffrn_reflns_limit_k_min -11
_diffrn_reflns_limit_l_max 16
_diffrn_reflns_limit_l_min -16
_diffrn_reflns_number 2604
_diffrn_reflns_point_group_measured_fraction_full 0.961
_diffrn_reflns_point_group_measured_fraction_max 0.955
_diffrn_reflns_theta_full 25.242
_diffrn_reflns_theta_max 26.124
_diffrn_reflns_theta_min 1.575
_exptl_absorpt_coefficient_mu 0.070
_exptl_absorpt_correction_T_max 0.7453
_exptl_absorpt_correction_T_min 0.6359
_exptl_absorpt_correction_type numerical
_exptl_absorpt_process_details 'SADABS (Sheldrick, 2004)'
_exptl_crystal_colour orange
_exptl_crystal_density_diffrn 1.206
_exptl_crystal_description plate
_exptl_crystal_F_000 266
_exptl_crystal_recrystallization_method 'Re-crystallisation from solvent: acetonitrile'
_exptl_crystal_size_max 0.629
_exptl_crystal_size_mid 0.484
_exptl_crystal_size_min 0.164
_refine_diff_density_max 0.348
_refine_diff_density_min -0.381
_refine_diff_density_rms 0.086
_refine_ls_extinction_method none
_refine_ls_goodness_of_fit_ref 1.084
_refine_ls_hydrogen_treatment constr
_refine_ls_matrix_type full
_refine_ls_number_parameters 175
_refine_ls_number_reflns 2604
_refine_ls_number_restraints 0
_refine_ls_restrained_S_all 1.084
_refine_ls_R_factor_all 0.1492
_refine_ls_R_factor_gt 0.0891
_refine_ls_shift/su_max 0.000
_refine_ls_shift/su_mean 0.000
_refine_ls_structure_factor_coef Fsqd
_refine_ls_weighting_details 'w=1/[\s^2^(Fo^2^)+2.7824P] where P=(Fo^2^+2Fc^2^)/3'
_refine_ls_weighting_scheme calc
_refine_ls_wR_factor_gt 0.1620
_refine_ls_wR_factor_ref 0.1822
_reflns_Friedel_coverage 0.000
_reflns_number_gt 1749
_reflns_number_total 2604
_reflns_threshold_expression 'I > 2\s(I)'
_cod_data_source_file d3cc03406b3.cif
_cod_data_source_block mo_Arslan011_0m_4_a
_cod_original_cell_volume 684.1(3)
_cod_database_code 7132134
_shelx_shelxl_version_number 2018/3
_shelx_space_group_comment
;
The symmetry employed for this shelxl refinement is uniquely defined
by the following loop, which should always be used as a source of
symmetry information in preference to the above space-group names.
They are only intended as comments.
;
_shelx_estimated_absorpt_t_min 0.958
_shelx_estimated_absorpt_t_max 0.989

loop_
_space_group_symop_operation_xyz
'x, y, z'
'-x, -y, -z'

loop_
_atom_site_label
_atom_site_type_symbol
_atom_site_fract_x
_atom_site_fract_y
_atom_site_fract_z
_atom_site_U_iso_or_equiv
_atom_site_adp_type
_atom_site_occupancy
_atom_site_site_symmetry_order
_atom_site_calc_flag
_atom_site_refinement_flags_posn
_atom_site_refinement_flags_adp
_atom_site_refinement_flags_occupancy
_atom_site_disorder_assembly
_atom_site_disorder_group
N1 N 0.6622(5) 0.6924(4) 0.3211(2) 0.0181(7) Uani 1 1 d . . . . .
C1 C 0.8644(6) 0.7278(4) 0.5000(3) 0.0188(8) Uani 1 1 d . . . . .
H1 H 0.868131 0.651123 0.457892 0.023 Uiso 1 1 calc R U . . .
C2 C 1.0327(6) 0.7064(4) 0.5620(3) 0.0195(8) Uani 1 1 d . . . . .
H2 H 1.153259 0.616039 0.561640 0.023 Uiso 1 1 calc R U . . .
C3 C 1.0301(6) 0.8170(4) 0.6269(3) 0.0181(8) Uani 1 1 d . . . . .
H3 H 1.148608 0.800956 0.669590 0.022 Uiso 1 1 calc R U . . .
C4 C 0.8575(6) 0.9464(4) 0.6280(3) 0.0177(8) Uani 1 1 d . . . . .
H4 H 0.855339 1.018444 0.673291 0.021 Uiso 1 1 calc R U . . .
C5 C 0.6782(6) 0.9773(4) 0.5626(3) 0.0163(8) Uani 1 1 d . . . . .
C6 C 0.6812(6) 0.8647(4) 0.4972(3) 0.0158(8) Uani 1 1 d . . . . .
C7 C 0.5016(6) 0.8880(4) 0.4348(3) 0.0157(8) Uani 1 1 d . . . . .
C8 C 0.4882(6) 0.7728(4) 0.3693(3) 0.0156(8) Uani 1 1 d . . . . .
H8 H 0.342481 0.757835 0.362695 0.019 Uiso 1 1 calc R U . . .
C9 C 0.6311(6) 0.5789(4) 0.2644(3) 0.0157(8) Uani 1 1 d . . . . .
C10 C 0.7921(6) 0.5443(4) 0.1801(3) 0.0195(8) Uani 1 1 d . . . . .
H10 H 0.911127 0.598612 0.161843 0.023 Uiso 1 1 calc R U . . .
C11 C 0.7797(6) 0.4305(4) 0.1224(3) 0.0176(8) Uani 1 1 d . . . . .
H11 H 0.887915 0.410973 0.064042 0.021 Uiso 1 1 calc R U . . .
C12 C 0.6128(6) 0.3457(4) 0.1486(3) 0.0153(8) Uani 1 1 d . . . . .
C13 C 0.4525(6) 0.3803(4) 0.2345(3) 0.0189(8) Uani 1 1 d . . . . .
H13 H 0.336166 0.323792 0.254159 0.023 Uiso 1 1 calc R U . . .
C14 C 0.4614(6) 0.4953(4) 0.2910(3) 0.0186(8) Uani 1 1 d . . . . .
H14 H 0.350830 0.517020 0.348286 0.022 Uiso 1 1 calc R U . . .
C15 C 0.6123(6) 0.2097(4) 0.0917(3) 0.0158(8) Uani 1 1 d . . . . .
C16 C 0.7429(7) 0.2249(5) -0.0178(3) 0.0242(9) Uani 1 1 d . . . . .
H16A H 0.728474 0.141157 -0.053496 0.036 Uiso 1 1 calc R U . . .
H16B H 0.903820 0.216939 -0.012276 0.036 Uiso 1 1 calc R U . . .
H16C H 0.678995 0.326124 -0.056940 0.036 Uiso 1 1 calc R U . . .
C17 C 0.7262(7) 0.0570(4) 0.1555(3) 0.0243(9) Uani 1 1 d . . . . .
H17A H 0.726392 -0.031195 0.120788 0.036 Uiso 1 1 calc R U . . .
H17B H 0.641663 0.045422 0.224435 0.036 Uiso 1 1 calc R U . . .
H17C H 0.883074 0.059412 0.162099 0.036 Uiso 1 1 calc R U . . .
C18 C 0.3685(6) 0.2042(5) 0.0796(3) 0.0239(9) Uani 1 1 d . . . . .
H18A H 0.372016 0.117542 0.042745 0.036 Uiso 1 1 calc R U . . .
H18B H 0.294445 0.302498 0.040275 0.036 Uiso 1 1 calc R U . . .
H18C H 0.283361 0.188984 0.148097 0.036 Uiso 1 1 calc R U . . .

loop_
_atom_site_aniso_label
_atom_site_aniso_U_11
_atom_site_aniso_U_22
_atom_site_aniso_U_33
_atom_site_aniso_U_23
_atom_site_aniso_U_13
_atom_site_aniso_U_12
N1 0.0201(17) 0.0172(17) 0.0179(16) -0.0024(14) -0.0055(13) -0.0043(13)
C1 0.021(2) 0.016(2) 0.0192(19) -0.0024(17) -0.0057(15) -0.0017(16)
C2 0.021(2) 0.0148(19) 0.020(2) 0.0005(16) -0.0047(16) 0.0000(15)
C3 0.0197(19) 0.017(2) 0.0183(19) -0.0003(16) -0.0064(15) -0.0045(15)
C4 0.0196(19) 0.021(2) 0.0161(18) -0.0043(16) -0.0040(15) -0.0090(16)
C5 0.0198(19) 0.0133(19) 0.0152(18) -0.0003(16) -0.0020(15) -0.0041(15)
C6 0.0189(19) 0.0131(19) 0.0161(18) -0.0029(16) -0.0039(15) -0.0035(15)
C7 0.0198(19) 0.0133(18) 0.0133(18) -0.0014(15) -0.0013(14) -0.0033(14)
C8 0.0198(19) 0.0099(18) 0.0182(19) -0.0011(15) -0.0044(15) -0.0048(14)
C9 0.0198(19) 0.0090(17) 0.0167(18) 0.0019(15) -0.0079(15) 0.0002(14)
C10 0.0186(19) 0.0168(19) 0.025(2) -0.0027(17) -0.0024(16) -0.0074(15)
C11 0.0150(18) 0.017(2) 0.0197(19) -0.0048(16) -0.0020(15) -0.0009(15)
C12 0.0168(19) 0.0140(18) 0.0138(18) -0.0016(15) -0.0038(14) 0.0000(15)
C13 0.019(2) 0.0151(19) 0.023(2) -0.0001(17) -0.0025(15) -0.0059(15)
C14 0.0180(19) 0.020(2) 0.0172(19) -0.0051(17) 0.0017(15) -0.0042(15)
C15 0.0146(18) 0.0159(19) 0.0168(18) -0.0028(16) -0.0041(14) -0.0018(14)
C16 0.029(2) 0.024(2) 0.022(2) -0.0075(18) -0.0005(17) -0.0097(17)
C17 0.030(2) 0.015(2) 0.027(2) -0.0016(18) -0.0081(18) -0.0008(17)
C18 0.021(2) 0.029(2) 0.027(2) -0.0125(19) -0.0058(16) -0.0064(17)

loop_
_atom_type_symbol
_atom_type_description
_atom_type_scat_dispersion_real
_atom_type_scat_dispersion_imag
_atom_type_scat_source
C C 0.0033 0.0016 'International Tables Vol C Tables 4.2.6.8 and 6.1.1.4'
H H 0.0000 0.0000 'International Tables Vol C Tables 4.2.6.8 and 6.1.1.4'
N N 0.0061 0.0033 'International Tables Vol C Tables 4.2.6.8 and 6.1.1.4'

loop_
_geom_angle_atom_site_label_1
_geom_angle_atom_site_label_2
_geom_angle_atom_site_label_3
_geom_angle
_geom_angle_site_symmetry_1
_geom_angle_site_symmetry_3
_geom_angle_publ_flag
C8 N1 C9 119.0(3) . . ?
C2 C1 C6 121.0(4) . . ?
C2 C1 H1 119.5 . . ?
C6 C1 H1 119.5 . . ?
C1 C2 C3 120.9(4) . . ?
C1 C2 H2 119.5 . . ?
C3 C2 H2 119.5 . . ?
C4 C3 C2 119.8(3) . . ?
C4 C3 H3 120.1 . . ?
C2 C3 H3 120.1 . . ?
C3 C4 C5 121.9(3) . . ?
C3 C4 H4 119.1 . . ?
C5 C4 H4 119.1 . . ?
C7 C5 C6 120.6(3) 2_676 . ?
C7 C5 C4 121.3(3) 2_676 . ?
C6 C5 C4 118.1(3) . . ?
C7 C6 C5 119.7(3) . . ?
C7 C6 C1 122.0(3) . . ?
C5 C6 C1 118.3(3) . . ?
C5 C7 C6 119.7(3) 2_676 . ?
C5 C7 C8 117.7(3) 2_676 . ?
C6 C7 C8 122.5(3) . . ?
N1 C8 C7 123.6(3) . . ?
N1 C8 H8 118.2 . . ?
C7 C8 H8 118.2 . . ?
C14 C9 C10 118.6(3) . . ?
C14 C9 N1 124.6(3) . . ?
C10 C9 N1 116.7(3) . . ?
C11 C10 C9 120.6(4) . . ?
C11 C10 H10 119.7 . . ?
C9 C10 H10 119.7 . . ?
C12 C11 C10 121.3(3) . . ?
C12 C11 H11 119.3 . . ?
C10 C11 H11 119.3 . . ?
C11 C12 C13 117.7(3) . . ?
C11 C12 C15 121.4(3) . . ?
C13 C12 C15 120.8(3) . . ?
C14 C13 C12 121.3(4) . . ?
C14 C13 H13 119.4 . . ?
C12 C13 H13 119.4 . . ?
C13 C14 C9 120.5(3) . . ?
C13 C14 H14 119.8 . . ?
C9 C14 H14 119.8 . . ?
C18 C15 C17 109.4(3) . . ?
C18 C15 C12 110.8(3) . . ?
C17 C15 C12 108.2(3) . . ?
C18 C15 C16 107.5(3) . . ?
C17 C15 C16 109.1(3) . . ?
C12 C15 C16 111.9(3) . . ?
C15 C16 H16A 109.5 . . ?
C15 C16 H16B 109.5 . . ?
H16A C16 H16B 109.5 . . ?
C15 C16 H16C 109.5 . . ?
H16A C16 H16C 109.5 . . ?
H16B C16 H16C 109.5 . . ?
C15 C17 H17A 109.5 . . ?
C15 C17 H17B 109.5 . . ?
H17A C17 H17B 109.5 . . ?
C15 C17 H17C 109.5 . . ?
H17A C17 H17C 109.5 . . ?
H17B C17 H17C 109.5 . . ?
C15 C18 H18A 109.5 . . ?
C15 C18 H18B 109.5 . . ?
H18A C18 H18B 109.5 . . ?
C15 C18 H18C 109.5 . . ?
H18A C18 H18C 109.5 . . ?
H18B C18 H18C 109.5 . . ?

loop_
_geom_bond_atom_site_label_1
_geom_bond_atom_site_label_2
_geom_bond_distance
_geom_bond_site_symmetry_2
_geom_bond_publ_flag
N1 C8 1.279(5) . ?
N1 C9 1.427(5) . ?
C1 C2 1.364(5) . ?
C1 C6 1.440(5) . ?
C1 H1 0.9500 . ?
C2 C3 1.415(5) . ?
C2 H2 0.9500 . ?
C3 C4 1.360(5) . ?
C3 H3 0.9500 . ?
C4 C5 1.438(5) . ?
C4 H4 0.9500 . ?
C5 C7 1.417(5) 2_676 ?
C5 C6 1.433(5) . ?
C6 C7 1.421(5) . ?
C7 C8 1.482(5) . ?
C8 H8 0.9500 . ?
C9 C14 1.391(5) . ?
C9 C10 1.397(5) . ?
C10 C11 1.397(5) . ?
C10 H10 0.9500 . ?
C11 C12 1.384(5) . ?
C11 H11 0.9500 . ?
C12 C13 1.410(5) . ?
C12 C15 1.540(5) . ?
C13 C14 1.389(5) . ?
C13 H13 0.9500 . ?
C14 H14 0.9500 . ?
C15 C18 1.533(5) . ?
C15 C17 1.536(5) . ?
C15 C16 1.546(5) . ?
C16 H16A 0.9800 . ?
C16 H16B 0.9800 . ?
C16 H16C 0.9800 . ?
C17 H17A 0.9800 . ?
C17 H17B 0.9800 . ?
C17 H17C 0.9800 . ?
C18 H18A 0.9800 . ?
C18 H18B 0.9800 . ?
C18 H18C 0.9800 . ?

loop_
_geom_torsion_atom_site_label_1
_geom_torsion_atom_site_label_2
_geom_torsion_atom_site_label_3
_geom_torsion_atom_site_label_4
_geom_torsion
_geom_torsion_site_symmetry_1
_geom_torsion_site_symmetry_2
_geom_torsion_site_symmetry_3
_geom_torsion_site_symmetry_4
_geom_torsion_publ_flag
C6 C1 C2 C3 1.1(6) . . . . ?
C1 C2 C3 C4 0.2(6) . . . . ?
C2 C3 C4 C5 -1.7(6) . . . . ?
C3 C4 C5 C7 179.5(4) . . . 2_676 ?
C3 C4 C5 C6 1.8(5) . . . . ?
C7 C5 C6 C7 -0.3(6) 2_676 . . . ?
C4 C5 C6 C7 177.4(3) . . . . ?
C7 C5 C6 C1 -178.2(3) 2_676 . . . ?
C4 C5 C6 C1 -0.5(5) . . . . ?
C2 C1 C6 C7 -178.7(4) . . . . ?
C2 C1 C6 C5 -0.9(5) . . . . ?
C5 C6 C7 C5 0.3(6) . . . 2_676 ?
C1 C6 C7 C5 178.1(4) . . . 2_676 ?
C5 C6 C7 C8 -177.0(3) . . . . ?
C1 C6 C7 C8 0.8(6) . . . . ?
C9 N1 C8 C7 176.8(3) . . . . ?
C5 C7 C8 N1 146.0(4) 2_676 . . . ?
C6 C7 C8 N1 -36.6(6) . . . . ?
C8 N1 C9 C14 -31.3(5) . . . . ?
C8 N1 C9 C10 152.7(3) . . . . ?
C14 C9 C10 C11 1.4(5) . . . . ?
N1 C9 C10 C11 177.7(3) . . . . ?
C9 C10 C11 C12 -2.0(6) . . . . ?
C10 C11 C12 C13 1.3(5) . . . . ?
C10 C11 C12 C15 -174.1(3) . . . . ?
C11 C12 C13 C14 0.0(5) . . . . ?
C15 C12 C13 C14 175.3(3) . . . . ?
C12 C13 C14 C9 -0.5(6) . . . . ?
C10 C9 C14 C13 -0.2(5) . . . . ?
N1 C9 C14 C13 -176.1(3) . . . . ?
C11 C12 C15 C18 -143.5(3) . . . . ?
C13 C12 C15 C18 41.3(5) . . . . ?
C11 C12 C15 C17 96.6(4) . . . . ?
C13 C12 C15 C17 -78.5(4) . . . . ?
C11 C12 C15 C16 -23.6(5) . . . . ?
C13 C12 C15 C16 161.2(3) . . . . ?
